data_7237699
loop_
_publ_author_name
'Mondal, Rajarshi'
'Lozada, Issiah B.'
'Davis, Rebecca L.'
'Williams, J. A. Gareth'
'Herbert, David E.'

_publ_section_title
;
 Exploiting synergy between ligand design and counterion interactions to
 boost room temperature phosphorescence from Cu(i) compounds
;
_journal_issue 13
_journal_name_full 'Journal of Materials Chemistry C'
_journal_page_first 3772
_journal_paper_doi 10.1039/C9TC00040B
_journal_volume 7
_journal_year 2019
_chemical_formula_sum 'C51 H38 Cl2 Cu F6 N2 P3'
_chemical_formula_weight 1020.18
_chemical_name_common 'bis(4-diphenylphosphinophenanthridine)copper(I) hexafluorophosphate'
_space_group_crystal_system triclinic
_space_group_IT_number 2
_space_group_name_Hall '-P 1'
_space_group_name_H-M_alt 'P -1'
_atom_sites_solution_hydrogens geom
_audit_creation_method SHELXL-2014/7
_audit_update_record
;
2018-10-12 deposited with the CCDC.
2019-01-23 downloaded from the CCDC.
;
_cell_angle_alpha 79.362(3)
_cell_angle_beta 77.748(3)
_cell_angle_gamma 88.708(3)
_cell_formula_units_Z 2
_cell_length_a 11.9750(7)
_cell_length_b 14.2640(9)
_cell_length_c 14.6788(9)
_cell_measurement_reflns_used 9035
_cell_measurement_temperature 150(2)
_cell_measurement_theta_max 31.70
_cell_measurement_theta_min 2.25
_cell_volume 2407.7(3)
_computing_cell_refinement 'Bruker SAINT'
_computing_data_collection 'Bruker APEX3'
_computing_data_reduction 'Bruker SAINT'
_computing_molecular_graphics 'Bruker SHELXTL'
_computing_publication_material 'Bruker SHELXTL'
_computing_structure_refinement 'SHELXL-2014/7 (Sheldrick, 2014)'
_computing_structure_solution 'SHELXS-97 (Sheldrick 2008)'
_diffrn_ambient_temperature 150(2)
_diffrn_measured_fraction_theta_full 0.999
_diffrn_measured_fraction_theta_max 0.995
_diffrn_measurement_device_type 'Bruker D8 QUEST ECO CMOS'
_diffrn_measurement_method '\f and \w scans'
_diffrn_radiation.monochromator 'TRIUMPH curved--crystal'

_diffrn_radiation_type MoK\a
_diffrn_radiation_wavelength 0.71073
_diffrn_reflns_av_R_equivalents 0.0541
_diffrn_reflns_av_unetI/netI 0.0303
_diffrn_reflns_Laue_measured_fraction_full 0.999
_diffrn_reflns_Laue_measured_fraction_max 0.995
_diffrn_reflns_limit_h_max 17
_diffrn_reflns_limit_h_min -17
_diffrn_reflns_limit_k_max 21
_diffrn_reflns_limit_k_min -21
_diffrn_reflns_limit_l_max 21
_diffrn_reflns_limit_l_min -21
_diffrn_reflns_number 148253
_diffrn_reflns_point_group_measured_fraction_full 0.999
_diffrn_reflns_point_group_measured_fraction_max 0.995
_diffrn_reflns.reduction_process narrow--frame

_diffrn_reflns_theta_full 25.242
_diffrn_reflns_theta_max 32.176
_diffrn_reflns_theta_min 2.486
_diffrn_source 'fine--focus tube'
_exptl_absorpt_coefficient_mu 0.725
_exptl_absorpt_correction_T_max 0.7463
_exptl_absorpt_correction_T_min 0.6984
_exptl_absorpt_correction_type multi-scan
_exptl_absorpt_process_details 'SADABS V2014/5 (Bruker AXS Inc.)'
_exptl_crystal_colour yellow
_exptl_crystal_density_diffrn 1.407
_exptl_crystal_description block
_exptl_crystal_F_000 1040
_exptl_crystal_size_max 0.270
_exptl_crystal_size_mid 0.200
_exptl_crystal_size_min 0.075
_refine_diff_density_max 1.851
_refine_diff_density_min -1.069
_refine_diff_density_rms 0.083
_refine_ls_extinction_method none
_refine_ls_goodness_of_fit_ref 1.062
_refine_ls_hydrogen_treatment constr
_refine_ls_matrix_type full
_refine_ls_number_parameters 587
_refine_ls_number_reflns 16893
_refine_ls_number_restraints 0
_refine_ls_restrained_S_all 1.062
_refine_ls_R_factor_all 0.0660
_refine_ls_R_factor_gt 0.0463
_refine_ls_shift/su_max 0.001
_refine_ls_shift/su_mean 0.000
_refine_ls_structure_factor_coef Fsqd
_refine_ls_weighting_details 'w=1/[\s^2^(Fo^2^)+(0.0527P)^2^+2.7423P] where P=(Fo^2^+2Fc^2^)/3'
_refine_ls_weighting_scheme calc
_refine_ls_wR_factor_gt 0.1156
_refine_ls_wR_factor_ref 0.1254
_reflns_Friedel_coverage 0.000
_reflns_number_gt 13252
_reflns_number_total 16893
_reflns_threshold_expression 'I > 2\s(I)'
_cod_data_source_file c9tc00040b2.cif
_cod_data_source_block deh146_sq
_cod_database_code 7237699
_shelx_shelxl_version_number 2014/7
_shelx_space_group_comment
; 
The symmetry employed for this shelxl refinement is uniquely defined 
by the following loop, which should always be used as a source of 
symmetry information in preference to the above space-group names. 
They are only intended as comments. 
;
_shelx_estimated_absorpt_t_min 0.828
_shelx_estimated_absorpt_t_max 0.948

loop_
_space_group_symop_operation_xyz
'x, y, z'
'-x, -y, -z'

loop_
_atom_site_label
_atom_site_type_symbol
_atom_site_fract_x
_atom_site_fract_y
_atom_site_fract_z
_atom_site_U_iso_or_equiv
_atom_site_adp_type
_atom_site_occupancy
_atom_site_site_symmetry_order
_atom_site_calc_flag
_atom_site_refinement_flags_posn
_atom_site_refinement_flags_adp
_atom_site_disorder_assembly
_atom_site_disorder_group
C1 C 0.39198(16) 0.93477(14) 0.19866(15) 0.0222(4) Uani 1 1 d . . A 6
H1 H 0.3162 0.9196 0.2335 0.027 Uiso 1 1 calc R U A 6
C2 C 0.41551(17) 1.02996(14) 0.14769(15) 0.0220(4) Uani 1 1 d . . A 6
C3 C 0.32786(19) 1.09746(15) 0.14522(17) 0.0282(4) Uani 1 1 d . . A 6
H3 H 0.2520 1.0801 0.1787 0.034 Uiso 1 1 calc R U A 6
C4 C 0.3521(2) 1.18820(16) 0.09452(17) 0.0303(4) Uani 1 1 d . . A 6
H4 H 0.2932 1.2338 0.0924 0.036 Uiso 1 1 calc R U A 6
C5 C 0.4637(2) 1.21295(15) 0.04623(17) 0.0294(4) Uani 1 1 d . . A 6
H5 H 0.4802 1.2759 0.0115 0.035 Uiso 1 1 calc R U A 6
C6 C 0.55038(19) 1.14829(15) 0.04768(15) 0.0262(4) Uani 1 1 d . . A 6
H6 H 0.6259 1.1673 0.0146 0.031 Uiso 1 1 calc R U A 6
C7 C 0.52832(17) 1.05420(13) 0.09764(14) 0.0200(3) Uani 1 1 d . . A 6
C8 C 0.61279(16) 0.97980(13) 0.09932(13) 0.0188(3) Uani 1 1 d . . A 6
C9 C 0.57918(15) 0.88703(12) 0.15022(12) 0.0154(3) Uani 1 1 d . . A 6
C10 C 0.65916(15) 0.81178(13) 0.14994(13) 0.0171(3) Uani 1 1 d . . A 6
C11 C 0.76958(16) 0.83078(15) 0.09836(14) 0.0230(4) Uani 1 1 d . . A 6
H11 H 0.8232 0.7807 0.0963 0.028 Uiso 1 1 calc R U A 6
C12 C 0.80351(17) 0.92290(16) 0.04904(16) 0.0281(4) Uani 1 1 d . . A 6
H12 H 0.8800 0.9349 0.0146 0.034 Uiso 1 1 calc R U A 6
C13 C 0.72708(17) 0.99562(15) 0.05030(15) 0.0251(4) Uani 1 1 d . . A 6
H13 H 0.7516 1.0579 0.0175 0.030 Uiso 1 1 calc R U A 6
C14 C 0.66100(16) 0.60731(13) 0.14269(13) 0.0185(3) Uani 1 1 d . . A 6
C15 C 0.77682(18) 0.58761(16) 0.11677(15) 0.0259(4) Uani 1 1 d . . A 6
H15 H 0.8316 0.6205 0.1380 0.031 Uiso 1 1 calc R U A 6
C16 C 0.8124(2) 0.52022(17) 0.06001(16) 0.0305(4) Uani 1 1 d . . A 6
H16 H 0.8916 0.5087 0.0410 0.037 Uiso 1 1 calc R U A 6
C17 C 0.7333(2) 0.46962(16) 0.03086(16) 0.0320(5) Uani 1 1 d . . A 6
H17 H 0.7581 0.4230 -0.0074 0.038 Uiso 1 1 calc R U A 6
C18 C 0.6182(2) 0.48729(16) 0.05776(17) 0.0305(5) Uani 1 1 d . . A 6
H18 H 0.5636 0.4522 0.0386 0.037 Uiso 1 1 calc R U A 6
C19 C 0.58170(18) 0.55661(14) 0.11304(15) 0.0239(4) Uani 1 1 d . . A 6
H19 H 0.5025 0.5692 0.1304 0.029 Uiso 1 1 calc R U A 6
C20 C 0.68636(16) 0.66833(14) 0.31285(13) 0.0193(3) Uani 1 1 d . . A 6
C21 C 0.77545(18) 0.72329(17) 0.32266(15) 0.0269(4) Uani 1 1 d . . A 6
H21 H 0.8060 0.7751 0.2735 0.032 Uiso 1 1 calc R U A 6
C22 C 0.8208(2) 0.7032(2) 0.40424(18) 0.0353(5) Uani 1 1 d . . A 6
H22 H 0.8818 0.7414 0.4104 0.042 Uiso 1 1 calc R U A 6
C23 C 0.7772(2) 0.62811(19) 0.47585(17) 0.0346(5) Uani 1 1 d . . A 6
H23 H 0.8073 0.6153 0.5317 0.042 Uiso 1 1 calc R U A 6
C24 C 0.6896(2) 0.57140(17) 0.46623(17) 0.0322(5) Uani 1 1 d . . A 6
H24 H 0.6607 0.5189 0.5150 0.039 Uiso 1 1 calc R U A 6
C25 C 0.6439(2) 0.59112(15) 0.38534(15) 0.0263(4) Uani 1 1 d . . A 6
H25 H 0.5837 0.5521 0.3792 0.032 Uiso 1 1 calc R U A 6
C26 C 0.46853(16) 0.75047(14) 0.46005(13) 0.0197(3) Uani 1 1 d . . A 6
H26 H 0.5375 0.7803 0.4225 0.024 Uiso 1 1 calc R U A 6
C27 C 0.45416(16) 0.73718(14) 0.56045(13) 0.0192(3) Uani 1 1 d . . A 6
C28 C 0.53992(18) 0.76802(16) 0.60150(15) 0.0252(4) Uani 1 1 d . . A 6
H28 H 0.6091 0.7956 0.5622 0.030 Uiso 1 1 calc R U A 6
C29 C 0.5230(2) 0.75794(17) 0.69863(16) 0.0296(4) Uani 1 1 d . . A 6
H29 H 0.5799 0.7796 0.7265 0.036 Uiso 1 1 calc R U A 6
C30 C 0.4213(2) 0.71550(18) 0.75629(15) 0.0311(5) Uani 1 1 d . . A 6
H30 H 0.4100 0.7088 0.8232 0.037 Uiso 1 1 calc R U A 6
C31 C 0.33755(19) 0.68336(16) 0.71745(14) 0.0258(4) Uani 1 1 d . . A 6
H31 H 0.2700 0.6538 0.7577 0.031 Uiso 1 1 calc R U A 6
C32 C 0.35193(16) 0.69429(13) 0.61803(13) 0.0181(3) Uani 1 1 d . . A 6
C33 C 0.26713(15) 0.66575(13) 0.57046(12) 0.0169(3) Uani 1 1 d . . A 6
C34 C 0.29164(15) 0.68166(12) 0.47019(12) 0.0150(3) Uani 1 1 d . . A 6
C35 C 0.21110(15) 0.65483(12) 0.42093(12) 0.0153(3) Uani 1 1 d . . A 6
C36 C 0.10836(16) 0.61254(14) 0.47181(13) 0.0194(3) Uani 1 1 d . . A 6
H36 H 0.0543 0.5939 0.4393 0.023 Uiso 1 1 calc R U A 6
C37 C 0.08369(17) 0.59707(15) 0.57097(14) 0.0237(4) Uani 1 1 d . . A 6
H37 H 0.0128 0.5681 0.6053 0.028 Uiso 1 1 calc R U A 6
C38 C 0.16115(17) 0.62345(15) 0.61948(13) 0.0220(4) Uani 1 1 d . . A 6
H38 H 0.1427 0.6129 0.6868 0.026 Uiso 1 1 calc R U A 6
C39 C 0.19714(16) 0.57876(13) 0.25503(12) 0.0176(3) Uani 1 1 d . . A 6
C40 C 0.09490(16) 0.57325(14) 0.22450(13) 0.0206(3) Uani 1 1 d . . A 6
H40 H 0.0442 0.6255 0.2240 0.025 Uiso 1 1 calc R U A 6
C41 C 0.06756(18) 0.49092(16) 0.19487(14) 0.0249(4) Uani 1 1 d . . A 6
H41 H -0.0014 0.4877 0.1733 0.030 Uiso 1 1 calc R U A 6
C42 C 0.1396(2) 0.41384(15) 0.19643(15) 0.0286(4) Uani 1 1 d . . A 6
H42 H 0.1204 0.3582 0.1757 0.034 Uiso 1 1 calc R U A 6
C43 C 0.2400(2) 0.41796(16) 0.22829(18) 0.0315(5) Uani 1 1 d . . A 6
H43 H 0.2888 0.3645 0.2310 0.038 Uiso 1 1 calc R U A 6
C44 C 0.26939(19) 0.50089(15) 0.25641(16) 0.0257(4) Uani 1 1 d . . A 6
H44 H 0.3392 0.5042 0.2766 0.031 Uiso 1 1 calc R U A 6
C45 C 0.14785(15) 0.77868(13) 0.26553(12) 0.0164(3) Uani 1 1 d . . A 6
C46 C 0.10009(19) 0.83161(15) 0.33486(14) 0.0244(4) Uani 1 1 d . . A 6
H46 H 0.1134 0.8137 0.3972 0.029 Uiso 1 1 calc R U A 6
C47 C 0.0334(2) 0.91008(17) 0.31352(17) 0.0325(5) Uani 1 1 d . . A 6
H47 H 0.0015 0.9457 0.3612 0.039 Uiso 1 1 calc R U A 6
C48 C 0.0132(2) 0.93677(17) 0.22277(17) 0.0320(5) Uani 1 1 d . . A 6
H48 H -0.0331 0.9901 0.2083 0.038 Uiso 1 1 calc R U A 6
C49 C 0.06058(19) 0.88536(16) 0.15361(16) 0.0283(4) Uani 1 1 d . . A 6
H49 H 0.0466 0.9036 0.0915 0.034 Uiso 1 1 calc R U A 6
C50 C 0.12881(17) 0.80677(15) 0.17377(13) 0.0219(4) Uani 1 1 d . . A 6
H50 H 0.1622 0.7726 0.1253 0.026 Uiso 1 1 calc R U A 6
C51 C 1.0406(3) 0.1732(3) 0.3467(2) 0.0542(8) Uani 1 1 d . . B 6
H51A H 1.0524 0.1433 0.2897 0.065 Uiso 1 1 calc R U B 6
H51B H 1.0244 0.2414 0.3273 0.065 Uiso 1 1 calc R U B 6
Cl3 Cl 1.16392(12) 0.16359(15) 0.39080(10) 0.1204(6) Uani 1 1 d . . B 6
Cl4 Cl 0.92335(8) 0.11835(6) 0.43015(5) 0.05130(18) Uani 1 1 d . . B 6
Cu1 Cu 0.42659(2) 0.72922(2) 0.26986(2) 0.01565(5) Uani 1 1 d . . A 6
F1 F 0.93725(13) 0.12449(11) 0.06598(12) 0.0382(3) Uani 1 1 d . . C 6
F2 F 1.05672(12) 0.21130(11) 0.11928(11) 0.0376(3) Uani 1 1 d . . C 6
F3 F 0.98350(14) 0.27671(13) -0.00701(11) 0.0451(4) Uani 1 1 d . . C 6
F4 F 0.80481(12) 0.24037(11) 0.07833(12) 0.0377(3) Uani 1 1 d . . C 6
F5 F 0.87780(14) 0.17380(12) 0.20534(11) 0.0426(4) Uani 1 1 d . . C 6
F6 F 0.92386(13) 0.32623(11) 0.13384(13) 0.0440(4) Uani 1 1 d . . C 6
N1 N 0.46707(13) 0.86694(11) 0.20096(11) 0.0181(3) Uani 1 1 d . . A 6
N2 N 0.39396(13) 0.72471(11) 0.41582(11) 0.0169(3) Uani 1 1 d . . A 6
P1 P 0.60768(4) 0.69440(3) 0.21741(3) 0.01588(9) Uani 1 1 d . . A 6
P2 P 0.24627(4) 0.68332(3) 0.29115(3) 0.01428(8) Uani 1 1 d . . A 6
P3 P 0.93022(4) 0.22609(4) 0.09920(4) 0.02295(10) Uani 1 1 d . . C 6

loop_
_atom_site_aniso_label
_atom_site_aniso_U_11
_atom_site_aniso_U_22
_atom_site_aniso_U_33
_atom_site_aniso_U_23
_atom_site_aniso_U_13
_atom_site_aniso_U_12
C1 0.0155(8) 0.0190(8) 0.0305(10) -0.0036(7) -0.0021(7) 0.0004(6)
C2 0.0206(9) 0.0172(8) 0.0286(9) -0.0034(7) -0.0071(7) -0.0005(7)
C3 0.0248(10) 0.0220(9) 0.0385(11) -0.0062(8) -0.0079(9) 0.0036(8)
C4 0.0362(12) 0.0215(9) 0.0382(12) -0.0083(8) -0.0174(10) 0.0073(8)
C5 0.0396(12) 0.0183(9) 0.0327(11) -0.0002(8) -0.0169(9) -0.0004(8)
C6 0.0286(10) 0.0204(9) 0.0290(10) 0.0028(7) -0.0111(8) -0.0036(7)
C7 0.0221(8) 0.0170(8) 0.0227(8) -0.0014(6) -0.0106(7) -0.0025(6)
C8 0.0172(8) 0.0176(8) 0.0212(8) 0.0005(6) -0.0062(6) -0.0041(6)
C9 0.0134(7) 0.0163(7) 0.0163(7) -0.0013(6) -0.0040(6) -0.0023(6)
C10 0.0143(7) 0.0186(8) 0.0174(7) -0.0005(6) -0.0036(6) -0.0012(6)
C11 0.0144(8) 0.0255(9) 0.0263(9) 0.0009(7) -0.0029(7) 0.0007(7)
C12 0.0146(8) 0.0311(11) 0.0327(11) 0.0057(8) -0.0013(7) -0.0039(7)
C13 0.0173(8) 0.0244(9) 0.0298(10) 0.0049(8) -0.0046(7) -0.0060(7)
C14 0.0194(8) 0.0175(8) 0.0182(8) -0.0024(6) -0.0040(6) 0.0026(6)
C15 0.0208(9) 0.0286(10) 0.0286(10) -0.0086(8) -0.0033(7) 0.0032(8)
C16 0.0294(11) 0.0317(11) 0.0288(10) -0.0085(9) -0.0005(8) 0.0088(9)
C17 0.0475(14) 0.0262(10) 0.0235(10) -0.0084(8) -0.0082(9) 0.0110(9)
C18 0.0408(12) 0.0231(10) 0.0334(11) -0.0097(8) -0.0168(10) 0.0025(9)
C19 0.0252(9) 0.0200(9) 0.0280(9) -0.0038(7) -0.0100(8) 0.0027(7)
C20 0.0182(8) 0.0199(8) 0.0204(8) -0.0038(6) -0.0059(6) 0.0052(6)
C21 0.0212(9) 0.0342(11) 0.0255(9) -0.0034(8) -0.0072(7) -0.0033(8)
C22 0.0277(11) 0.0486(14) 0.0340(12) -0.0076(10) -0.0159(9) -0.0019(10)
C23 0.0373(12) 0.0421(13) 0.0291(11) -0.0062(9) -0.0188(9) 0.0133(10)
C24 0.0426(13) 0.0255(10) 0.0280(10) 0.0017(8) -0.0134(9) 0.0088(9)
C25 0.0332(11) 0.0191(9) 0.0273(10) -0.0003(7) -0.0112(8) 0.0023(8)
C26 0.0166(8) 0.0237(9) 0.0196(8) -0.0063(7) -0.0031(6) -0.0026(7)
C27 0.0183(8) 0.0212(8) 0.0203(8) -0.0064(7) -0.0071(6) 0.0014(6)
C28 0.0214(9) 0.0319(10) 0.0262(9) -0.0095(8) -0.0097(7) -0.0002(8)
C29 0.0304(11) 0.0368(12) 0.0278(10) -0.0098(9) -0.0168(9) 0.0020(9)
C30 0.0374(12) 0.0391(12) 0.0205(9) -0.0064(8) -0.0136(9) -0.0001(10)
C31 0.0286(10) 0.0312(10) 0.0179(8) -0.0030(7) -0.0070(7) -0.0012(8)
C32 0.0189(8) 0.0198(8) 0.0168(7) -0.0038(6) -0.0064(6) 0.0019(6)
C33 0.0175(8) 0.0175(8) 0.0157(7) -0.0018(6) -0.0045(6) 0.0007(6)
C34 0.0139(7) 0.0150(7) 0.0162(7) -0.0020(6) -0.0041(6) 0.0007(6)
C35 0.0147(7) 0.0151(7) 0.0154(7) -0.0010(6) -0.0032(6) -0.0005(6)
C36 0.0151(8) 0.0226(8) 0.0196(8) -0.0010(7) -0.0040(6) -0.0036(6)
C37 0.0187(8) 0.0294(10) 0.0201(8) 0.0000(7) -0.0007(7) -0.0055(7)
C38 0.0215(9) 0.0264(9) 0.0159(8) -0.0007(7) -0.0014(7) -0.0028(7)
C39 0.0185(8) 0.0187(8) 0.0157(7) -0.0031(6) -0.0038(6) -0.0032(6)
C40 0.0183(8) 0.0232(9) 0.0208(8) -0.0042(7) -0.0046(7) -0.0039(7)
C41 0.0255(9) 0.0291(10) 0.0208(8) -0.0038(7) -0.0061(7) -0.0100(8)
C42 0.0384(12) 0.0218(9) 0.0260(10) -0.0057(8) -0.0053(9) -0.0107(8)
C43 0.0367(12) 0.0204(9) 0.0396(12) -0.0082(9) -0.0106(10) 0.0015(8)
C44 0.0261(10) 0.0218(9) 0.0319(10) -0.0057(8) -0.0117(8) 0.0004(7)
C45 0.0133(7) 0.0179(8) 0.0172(7) -0.0009(6) -0.0032(6) -0.0019(6)
C46 0.0303(10) 0.0218(9) 0.0215(9) -0.0034(7) -0.0071(8) 0.0048(8)
C47 0.0365(12) 0.0265(10) 0.0320(11) -0.0058(8) -0.0022(9) 0.0107(9)
C48 0.0276(10) 0.0264(10) 0.0374(12) 0.0055(9) -0.0071(9) 0.0071(8)
C49 0.0251(10) 0.0309(11) 0.0261(10) 0.0062(8) -0.0094(8) 0.0006(8)
C50 0.0217(9) 0.0253(9) 0.0176(8) 0.0005(7) -0.0052(7) -0.0010(7)
C51 0.065(2) 0.0547(19) 0.0412(15) -0.0042(13) -0.0125(14) 0.0025(16)
Cl3 0.0773(8) 0.2126(19) 0.0766(8) -0.0077(9) -0.0399(6) -0.0421(10)
Cl4 0.0645(5) 0.0528(4) 0.0374(3) -0.0172(3) -0.0053(3) 0.0047(3)
Cu1 0.01264(10) 0.01710(10) 0.01625(10) -0.00172(7) -0.00189(7) -0.00160(7)
F1 0.0356(8) 0.0333(7) 0.0517(9) -0.0220(7) -0.0105(7) -0.0003(6)
F2 0.0235(6) 0.0459(8) 0.0519(9) -0.0207(7) -0.0172(6) 0.0065(6)
F3 0.0385(8) 0.0540(10) 0.0363(8) 0.0057(7) -0.0046(6) -0.0100(7)
F4 0.0220(6) 0.0418(8) 0.0528(9) -0.0082(7) -0.0160(6) 0.0009(6)
F5 0.0419(9) 0.0520(9) 0.0301(7) -0.0025(7) -0.0035(6) 0.0009(7)
F6 0.0361(8) 0.0309(7) 0.0742(11) -0.0279(8) -0.0165(8) 0.0048(6)
N1 0.0153(7) 0.0165(7) 0.0214(7) -0.0029(6) -0.0022(5) -0.0004(5)
N2 0.0155(7) 0.0183(7) 0.0168(6) -0.0032(5) -0.0030(5) -0.0027(5)
P1 0.01342(19) 0.0164(2) 0.0174(2) -0.00193(16) -0.00331(15) 0.00059(15)
P2 0.01309(18) 0.01574(19) 0.01416(18) -0.00193(15) -0.00378(15) -0.00106(15)
P3 0.0197(2) 0.0238(2) 0.0277(2) -0.00808(19) -0.00726(19) 0.00012(18)

loop_
_atom_type_symbol
_atom_type_description
_atom_type_scat_dispersion_real
_atom_type_scat_dispersion_imag
_atom_type_scat_source
C C 0.0033 0.0016 'International Tables Vol C Tables 4.2.6.8 and 6.1.1.4'
H H 0.0000 0.0000 'International Tables Vol C Tables 4.2.6.8 and 6.1.1.4'
N N 0.0061 0.0033 'International Tables Vol C Tables 4.2.6.8 and 6.1.1.4'
F F 0.0171 0.0103 'International Tables Vol C Tables 4.2.6.8 and 6.1.1.4'
P P 0.1023 0.0942 'International Tables Vol C Tables 4.2.6.8 and 6.1.1.4'
Cl Cl 0.1484 0.1585 'International Tables Vol C Tables 4.2.6.8 and 6.1.1.4'
Cu Cu 0.3201 1.2651 'International Tables Vol C Tables 4.2.6.8 and 6.1.1.4'

loop_
_geom_angle_atom_site_label_1
_geom_angle_atom_site_label_2
_geom_angle_atom_site_label_3
_geom_angle
N1 C1 C2 124.76(18)
N1 C1 H1 117.6
C2 C1 H1 117.6
C3 C2 C7 120.75(18)
C3 C2 C1 120.97(19)
C7 C2 C1 118.26(17)
C4 C3 C2 120.0(2)
C4 C3 H3 120.0
C2 C3 H3 120.0
C3 C4 C5 119.5(2)
C3 C4 H4 120.3
C5 C4 H4 120.3
C6 C5 C4 121.5(2)
C6 C5 H5 119.3
C4 C5 H5 119.3
C5 C6 C7 120.6(2)
C5 C6 H6 119.7
C7 C6 H6 119.7
C6 C7 C2 117.69(18)
C6 C7 C8 124.56(19)
C2 C7 C8 117.73(17)
C13 C8 C9 118.33(17)
C13 C8 C7 122.45(17)
C9 C8 C7 119.20(17)
N1 C9 C8 121.07(16)
N1 C9 C10 118.54(15)
C8 C9 C10 120.39(16)
C11 C10 C9 118.81(17)
C11 C10 P1 123.98(15)
C9 C10 P1 117.21(13)
C10 C11 C12 120.90(19)
C10 C11 H11 119.6
C12 C11 H11 119.6
C13 C12 C11 120.34(18)
C13 C12 H12 119.8
C11 C12 H12 119.8
C12 C13 C8 121.19(18)
C12 C13 H13 119.4
C8 C13 H13 119.4
C19 C14 C15 119.06(18)
C19 C14 P1 118.07(15)
C15 C14 P1 122.84(15)
C16 C15 C14 120.3(2)
C16 C15 H15 119.9
C14 C15 H15 119.9
C17 C16 C15 120.5(2)
C17 C16 H16 119.7
C15 C16 H16 119.7
C18 C17 C16 119.6(2)
C18 C17 H17 120.2
C16 C17 H17 120.2
C17 C18 C19 120.3(2)
C17 C18 H18 119.9
C19 C18 H18 119.9
C14 C19 C18 120.2(2)
C14 C19 H19 119.9
C18 C19 H19 119.9
C21 C20 C25 118.89(18)
C21 C20 P1 125.27(16)
C25 C20 P1 115.55(15)
C20 C21 C22 120.5(2)
C20 C21 H21 119.7
C22 C21 H21 119.7
C23 C22 C21 120.2(2)
C23 C22 H22 119.9
C21 C22 H22 119.9
C22 C23 C24 119.9(2)
C22 C23 H23 120.0
C24 C23 H23 120.0
C23 C24 C25 120.2(2)
C23 C24 H24 119.9
C25 C24 H24 119.9
C24 C25 C20 120.3(2)
C24 C25 H25 119.9
C20 C25 H25 119.9
N2 C26 C27 124.82(17)
N2 C26 H26 117.6
C27 C26 H26 117.6
C32 C27 C28 120.64(17)
C32 C27 C26 118.86(16)
C28 C27 C26 120.48(18)
C29 C28 C27 119.8(2)
C29 C28 H28 120.1
C27 C28 H28 120.1
C28 C29 C30 119.76(19)
C28 C29 H29 120.1
C30 C29 H29 120.1
C31 C30 C29 121.2(2)
C31 C30 H30 119.4
C29 C30 H30 119.4
C30 C31 C32 120.2(2)
C30 C31 H31 119.9
C32 C31 H31 119.9
C27 C32 C31 118.38(17)
C27 C32 C33 117.36(16)
C31 C32 C33 124.25(18)
C38 C33 C34 118.32(16)
C38 C33 C32 123.05(16)
C34 C33 C32 118.64(16)
N2 C34 C33 122.14(15)
N2 C34 C35 117.43(15)
C33 C34 C35 120.43(16)
C36 C35 C34 119.44(16)
C36 C35 P2 122.78(14)
C34 C35 P2 117.72(13)
C35 C36 C37 120.25(17)
C35 C36 H36 119.9
C37 C36 H36 119.9
C38 C37 C36 120.73(18)
C38 C37 H37 119.6
C36 C37 H37 119.6
C37 C38 C33 120.83(17)
C37 C38 H38 119.6
C33 C38 H38 119.6
C44 C39 C40 119.13(17)
C44 C39 P2 116.36(14)
C40 C39 P2 124.49(15)
C41 C40 C39 119.80(19)
C41 C40 H40 120.1
C39 C40 H40 120.1
C42 C41 C40 120.79(19)
C42 C41 H41 119.6
C40 C41 H41 119.6
C41 C42 C43 119.81(19)
C41 C42 H42 120.1
C43 C42 H42 120.1
C42 C43 C44 119.9(2)
C42 C43 H43 120.1
C44 C43 H43 120.1
C39 C44 C43 120.6(2)
C39 C44 H44 119.7
C43 C44 H44 119.7
C46 C45 C50 118.96(17)
C46 C45 P2 120.13(14)
C50 C45 P2 120.54(14)
C47 C46 C45 120.63(19)
C47 C46 H46 119.7
C45 C46 H46 119.7
C48 C47 C46 120.2(2)
C48 C47 H47 119.9
C46 C47 H47 119.9
C49 C48 C47 119.6(2)
C49 C48 H48 120.2
C47 C48 H48 120.2
C48 C49 C50 120.83(19)
C48 C49 H49 119.6
C50 C49 H49 119.6
C49 C50 C45 119.73(19)
C49 C50 H50 120.1
C45 C50 H50 120.1
Cl3 C51 Cl4 111.97(18)
Cl3 C51 H51A 109.2
Cl4 C51 H51A 109.2
Cl3 C51 H51B 109.2
Cl4 C51 H51B 109.2
H51A C51 H51B 107.9
N1 Cu1 N2 109.20(6)
N1 Cu1 P2 116.41(5)
N2 Cu1 P2 86.34(4)
N1 Cu1 P1 87.31(5)
N2 Cu1 P1 110.26(5)
P2 Cu1 P1 145.49(2)
C1 N1 C9 118.94(16)
C1 N1 Cu1 123.11(13)
C9 N1 Cu1 117.86(12)
C26 N2 C34 118.17(16)
C26 N2 Cu1 123.57(13)
C34 N2 Cu1 117.84(11)
C14 P1 C10 107.16(9)
C14 P1 C20 103.54(8)
C10 P1 C20 105.86(9)
C14 P1 Cu1 127.20(6)
C10 P1 Cu1 99.06(6)
C20 P1 Cu1 112.24(6)
C45 P2 C39 106.93(8)
C45 P2 C35 102.33(8)
C39 P2 C35 104.09(8)
C45 P2 Cu1 115.10(6)
C39 P2 Cu1 125.61(6)
C35 P2 Cu1 99.12(6)
F3 P3 F4 89.98(9)
F3 P3 F6 90.90(10)
F4 P3 F6 90.40(8)
F3 P3 F5 179.08(10)
F4 P3 F5 90.43(9)
F6 P3 F5 89.92(10)
F3 P3 F2 89.66(9)
F4 P3 F2 179.45(9)
F6 P3 F2 90.02(8)
F5 P3 F2 89.92(9)
F3 P3 F1 89.86(9)
F4 P3 F1 90.21(8)
F6 P3 F1 179.03(10)
F5 P3 F1 89.32(9)
F2 P3 F1 89.37(8)

loop_
_geom_bond_atom_site_label_1
_geom_bond_atom_site_label_2
_geom_bond_distance
C1 N1 1.307(2)
C1 C2 1.427(3)
C1 H1 0.9500
C2 C3 1.410(3)
C2 C7 1.411(3)
C3 C4 1.372(3)
C3 H3 0.9500
C4 C5 1.393(4)
C4 H4 0.9500
C5 C6 1.374(3)
C5 H5 0.9500
C6 C7 1.407(3)
C6 H6 0.9500
C7 C8 1.450(3)
C8 C13 1.406(3)
C8 C9 1.415(2)
C9 N1 1.398(2)
C9 C10 1.422(2)
C10 C11 1.382(3)
C10 P1 1.8275(18)
C11 C12 1.401(3)
C11 H11 0.9500
C12 C13 1.368(3)
C12 H12 0.9500
C13 H13 0.9500
C14 C19 1.392(3)
C14 C15 1.395(3)
C14 P1 1.8230(19)
C15 C16 1.388(3)
C15 H15 0.9500
C16 C17 1.385(4)
C16 H16 0.9500
C17 C18 1.383(4)
C17 H17 0.9500
C18 C19 1.397(3)
C18 H18 0.9500
C19 H19 0.9500
C20 C21 1.385(3)
C20 C25 1.402(3)
C20 P1 1.8278(19)
C21 C22 1.398(3)
C21 H21 0.9500
C22 C23 1.379(4)
C22 H22 0.9500
C23 C24 1.385(4)
C23 H23 0.9500
C24 C25 1.391(3)
C24 H24 0.9500
C25 H25 0.9500
C26 N2 1.305(2)
C26 C27 1.424(3)
C26 H26 0.9500
C27 C32 1.411(3)
C27 C28 1.411(3)
C28 C29 1.377(3)
C28 H28 0.9500
C29 C30 1.405(3)
C29 H29 0.9500
C30 C31 1.378(3)
C30 H30 0.9500
C31 C32 1.412(3)
C31 H31 0.9500
C32 C33 1.452(2)
C33 C38 1.407(3)
C33 C34 1.414(2)
C34 N2 1.398(2)
C34 C35 1.419(2)
C35 C36 1.383(2)
C35 P2 1.8311(18)
C36 C37 1.399(3)
C36 H36 0.9500
C37 C38 1.380(3)
C37 H37 0.9500
C38 H38 0.9500
C39 C44 1.392(3)
C39 C40 1.399(3)
C39 P2 1.8209(18)
C40 C41 1.393(3)
C40 H40 0.9500
C41 C42 1.382(3)
C41 H41 0.9500
C42 C43 1.385(3)
C42 H42 0.9500
C43 C44 1.398(3)
C43 H43 0.9500
C44 H44 0.9500
C45 C46 1.396(3)
C45 C50 1.398(3)
C45 P2 1.8187(18)
C46 C47 1.387(3)
C46 H46 0.9500
C47 C48 1.387(3)
C47 H47 0.9500
C48 C49 1.379(3)
C48 H48 0.9500
C49 C50 1.397(3)
C49 H49 0.9500
C50 H50 0.9500
C51 Cl3 1.727(4)
C51 Cl4 1.747(4)
C51 H51A 0.9900
C51 H51B 0.9900
Cu1 N1 2.0538(16)
Cu1 N2 2.0837(15)
Cu1 P2 2.2115(5)
Cu1 P1 2.2195(5)
F1 P3 1.6071(15)
F2 P3 1.6057(14)
F3 P3 1.5943(16)
F4 P3 1.5966(14)
F5 P3 1.5983(16)
F6 P3 1.5974(15)
